data_4112405
loop_
_publ_author_name
'Hye-Young Jang'
'Ryan R. Huddleston'
'Michael J. Krische'

_publ_section_title
;
 Hydrogen-Mediated C-C Bond Formation: Catalytic Regio- and
 Stereoselective Reductive Condensation of \a-Keto Aldehydes and
 1,3-Enynes
;
_journal_name_full 'Journal of the American Chemical Society'
_journal_page_first 4664
_journal_page_last 4668
_journal_paper_doi 10.1021/ja0316566
_journal_volume 126
_journal_year 2004
_chemical_formula_sum 'C18 H15 N O4'
_chemical_formula_weight 309.31
_chemical_name_systematic
; 
 ? 
;
_space_group_IT_number 33
_symmetry_cell_setting orthorhombic
_symmetry_space_group_name_Hall 'P 2c -2n'
_symmetry_space_group_name_H-M 'P n a 21'
_atom_sites_solution_hydrogens geom
_atom_sites_solution_primary direct
_atom_sites_solution_secondary difmap
_audit_creation_method SHELXL-97
_cell_angle_alpha 90.00
_cell_angle_beta 90.00
_cell_angle_gamma 90.00
_cell_formula_units_Z 4
_cell_length_a 15.6110(8)
_cell_length_b 9.5413(4)
_cell_length_c 10.5184(4)
_cell_measurement_temperature 153(2)
_cell_volume 1566.71(12)
_computing_cell_refinement 'Collect software, Nonius B.V. 1998'
_computing_data_collection 'Collect software, Nonius B.V. 1998'
_computing_data_reduction
;
DENZO and Scalepack (Otwinoski and Minor, 1997)
;
_computing_molecular_graphics 'XP SHELXTL/PC, Siemens Analytical'
_computing_structure_refinement 'XL SHELXTL/PC, Siemens Analytical'
_computing_structure_solution
;

SIR97 - Altomare A., Burla M.C., Camalli M., Cascarano G.L., Giacovazzo C., 
Guagliardi A., Moliterni A.G.G., Polidori G.,Spagna R.
;
_diffrn_ambient_temperature 153(2)
_diffrn_measured_fraction_theta_full 0.994
_diffrn_measured_fraction_theta_max 0.994
_diffrn_measurement_device_type 'Nonius Kappa CCD'
_diffrn_measurement_method \w-scans
_diffrn_radiation_monochromator graphite
_diffrn_radiation_source 'fine-focus sealed tube'
_diffrn_radiation_type MoK\a
_diffrn_radiation_wavelength 0.71073
_diffrn_reflns_av_R_equivalents 0.0000
_diffrn_reflns_av_sigmaI/netI 0.1218
_diffrn_reflns_limit_h_max 20
_diffrn_reflns_limit_h_min -20
_diffrn_reflns_limit_k_max 12
_diffrn_reflns_limit_k_min -12
_diffrn_reflns_limit_l_max 13
_diffrn_reflns_limit_l_min -13
_diffrn_reflns_number 3221
_diffrn_reflns_theta_full 27.49
_diffrn_reflns_theta_max 27.49
_diffrn_reflns_theta_min 3.16
_exptl_absorpt_coefficient_mu 0.093
_exptl_absorpt_correction_type none
_exptl_crystal_colour 'pale yellow'
_exptl_crystal_density_diffrn 1.311
_exptl_crystal_description needles
_exptl_crystal_F_000 648
_exptl_crystal_size_max 0.3
_exptl_crystal_size_mid 0.1
_exptl_crystal_size_min 0.05
_refine_diff_density_max 0.159
_refine_diff_density_min -0.176
_refine_diff_density_rms 0.043
_refine_ls_abs_structure_details 'Flack H D (1983), Acta Cryst. A39, 876-881'
_refine_ls_abs_structure_Flack 3.0(14)
_refine_ls_extinction_coef 0.0082(12)
_refine_ls_extinction_expression Fc^*^=kFc[1+0.001xFc^2^\l^3^/sin(2\q)]^-1/4^
_refine_ls_extinction_method SHELXL
_refine_ls_goodness_of_fit_ref 0.993
_refine_ls_hydrogen_treatment mixed
_refine_ls_matrix_type full
_refine_ls_number_parameters 213
_refine_ls_number_reflns 3221
_refine_ls_number_restraints 1
_refine_ls_restrained_S_all 0.993
_refine_ls_R_factor_all 0.1551
_refine_ls_R_factor_gt 0.0497
_refine_ls_shift/su_max 0.002
_refine_ls_shift/su_mean 0.000
_refine_ls_structure_factor_coef Fsqd
_refine_ls_weighting_details 'calc w=1/[\s^2^(Fo^2^)+(0.0340P)^2^+0.0000P] where P=(Fo^2^+2Fc^2^)/3'
_refine_ls_weighting_scheme calc
_refine_ls_wR_factor_gt 0.0805
_refine_ls_wR_factor_ref 0.1034
_reflns_number_gt 1621
_reflns_number_total 3221
_reflns_threshold_expression >2sigma(I)
_cod_data_source_file ja0316566si20040102_115841.cif
_cod_data_source_block rh13025
_cod_database_code 4112405

loop_
_symmetry_equiv_pos_as_xyz
'x, y, z'
'-x, -y, z+1/2'
'-x+1/2, y+1/2, z+1/2'
'x+1/2, -y+1/2, z'

loop_
_atom_site_label
_atom_site_type_symbol
_atom_site_fract_x
_atom_site_fract_y
_atom_site_fract_z
_atom_site_U_iso_or_equiv
_atom_site_adp_type
_atom_site_occupancy
_atom_site_symmetry_multiplicity
_atom_site_calc_flag
_atom_site_refinement_flags
O1 O 0.45957(14) 0.4707(2) 0.5246(2) 0.0526(6) Uani 1 1 d .
C2 C 0.5079(2) 0.4541(3) 0.4338(3) 0.0396(8) Uani 1 1 d .
C3 C 0.54526(19) 0.5854(3) 0.3731(3) 0.0401(8) Uani 1 1 d .
H3 H 0.5390 0.5804 0.2824 0.048 Uiso 1 1 d R
O4 O 0.49997(16) 0.7047(2) 0.4164(2) 0.0527(6) Uani 1 1 d .
C5 C 0.64026(18) 0.5998(3) 0.4063(3) 0.0349(7) Uani 1 1 d .
C6 C 0.7005(2) 0.6040(3) 0.3173(3) 0.0366(8) Uani 1 1 d .
H6 H 0.6829 0.5982 0.2300 0.044 Uiso 1 1 d R
C7 C 0.7919(2) 0.6171(3) 0.3416(3) 0.0406(8) Uani 1 1 d .
H7 H 0.8106 0.6236 0.4284 0.049 Uiso 1 1 d R
C8 C 0.8512(2) 0.6196(3) 0.2503(3) 0.0428(8) Uani 1 1 d .
H8A H 0.8331 0.6131 0.1633 0.051 Uiso 1 1 d R
H8B H 0.9110 0.6283 0.2703 0.051 Uiso 1 1 d R
C9 C 0.53199(18) 0.3132(3) 0.3899(3) 0.0398(8) Uani 1 1 d .
C10 C 0.5103(2) 0.1976(3) 0.4640(3) 0.0506(9) Uani 1 1 d .
H10 H 0.4803 0.2123 0.5425 0.061 Uiso 1 1 d R
C11 C 0.5303(2) 0.0632(4) 0.4267(4) 0.0587(10) Uani 1 1 d .
H11 H 0.5161 -0.0146 0.4807 0.070 Uiso 1 1 d R
C12 C 0.5724(2) 0.0424(4) 0.3126(4) 0.0637(11) Uani 1 1 d .
H12 H 0.5856 -0.0517 0.2871 0.076 Uiso 1 1 d R
C13 C 0.5947(2) 0.1550(3) 0.2376(4) 0.0563(10) Uani 1 1 d .
H13 H 0.6234 0.1389 0.1582 0.068 Uiso 1 1 d R
C14 C 0.5748(2) 0.2896(4) 0.2758(3) 0.0485(9) Uani 1 1 d .
H14 H 0.5906 0.3689 0.2247 0.058 Uiso 1 1 d R
C15 C 0.65933(17) 0.6058(3) 0.5463(3) 0.0320(7) Uani 1 1 d .
C16 C 0.67678(19) 0.4836(3) 0.6129(3) 0.0411(8) Uani 1 1 d .
H16 H 0.6770 0.3959 0.5681 0.049 Uiso 1 1 d R
C17 C 0.6932(2) 0.4880(3) 0.7422(3) 0.0400(8) Uani 1 1 d .
H17 H 0.7048 0.4035 0.7887 0.048 Uiso 1 1 d R
C18 C 0.6923(2) 0.6139(3) 0.8021(3) 0.0331(7) Uani 1 1 d .
C19 C 0.67466(18) 0.7367(3) 0.7410(3) 0.0388(8) Uani 1 1 d .
H19 H 0.6730 0.8233 0.7873 0.047 Uiso 1 1 d R
C20 C 0.65809(19) 0.7323(3) 0.6118(3) 0.0383(8) Uani 1 1 d .
H20 H 0.6455 0.8174 0.5668 0.046 Uiso 1 1 d R
N21 N 0.71236(17) 0.6171(3) 0.9394(2) 0.0440(7) Uani 1 1 d .
O22 O 0.73323(15) 0.5063(3) 0.99145(19) 0.0562(7) Uani 1 1 d .
O23 O 0.70902(15) 0.7301(3) 0.99408(19) 0.0567(7) Uani 1 1 d .
H4 H 0.465(2) 0.683(4) 0.475(4) 0.067(14) Uiso 1 1 d .

loop_
_atom_site_aniso_label
_atom_site_aniso_U_11
_atom_site_aniso_U_22
_atom_site_aniso_U_33
_atom_site_aniso_U_23
_atom_site_aniso_U_13
_atom_site_aniso_U_12
O1 0.0486(14) 0.0620(15) 0.0472(14) -0.0058(12) 0.0029(13) -0.0090(12)
C2 0.0339(19) 0.051(2) 0.0340(18) -0.0047(17) -0.0078(16) -0.0032(17)
C3 0.0437(19) 0.0415(19) 0.0350(17) 0.0013(16) -0.0040(15) 0.0079(16)
O4 0.0532(15) 0.0467(15) 0.0581(17) 0.0032(14) -0.0052(14) 0.0121(13)
C5 0.043(2) 0.0287(17) 0.0326(19) 0.0026(14) -0.0071(17) 0.0019(14)
C6 0.050(2) 0.0301(16) 0.0300(16) 0.0014(14) -0.0026(17) -0.0030(16)
C7 0.046(2) 0.0414(18) 0.034(2) -0.0017(15) -0.0004(16) -0.0026(17)
C8 0.049(2) 0.0426(19) 0.0364(18) 0.0028(17) -0.0068(18) -0.0007(16)
C9 0.0333(18) 0.046(2) 0.040(2) -0.0035(18) -0.0100(16) -0.0058(15)
C10 0.044(2) 0.052(2) 0.055(2) 0.001(2) -0.0074(17) -0.0056(19)
C11 0.057(2) 0.047(2) 0.072(3) 0.007(2) -0.011(2) -0.0019(19)
C12 0.048(2) 0.050(2) 0.093(3) -0.014(2) -0.019(2) 0.003(2)
C13 0.055(2) 0.056(3) 0.058(2) -0.017(2) -0.003(2) -0.0043(19)
C14 0.047(2) 0.051(2) 0.048(2) -0.0016(17) -0.0064(18) -0.0038(18)
C15 0.0308(16) 0.0346(18) 0.0307(18) 0.0011(16) -0.0005(14) 0.0000(14)
C16 0.054(2) 0.0309(18) 0.038(2) -0.0053(17) -0.0071(17) 0.0028(16)
C17 0.051(2) 0.034(2) 0.035(2) 0.0051(16) -0.0134(16) 0.0003(15)
C18 0.0364(19) 0.0390(19) 0.0240(16) 0.0005(16) -0.0043(14) -0.0038(15)
C19 0.047(2) 0.033(2) 0.0368(18) -0.0061(16) -0.0013(17) -0.0011(15)
C20 0.050(2) 0.0300(17) 0.0345(19) 0.0036(15) -0.0049(16) -0.0007(15)
N21 0.0454(18) 0.0538(19) 0.0329(17) 0.0011(17) -0.0037(13) -0.0025(15)
O22 0.0691(17) 0.0607(16) 0.0389(13) 0.0067(12) -0.0130(12) 0.0068(14)
O23 0.0739(17) 0.0543(15) 0.0419(14) -0.0108(12) -0.0079(13) -0.0097(13)

loop_
_atom_type_symbol
_atom_type_description
_atom_type_scat_dispersion_real
_atom_type_scat_dispersion_imag
_atom_type_scat_source
C C 0.0033 0.0016 'International Tables Vol C Tables 4.2.6.8 and 6.1.1.4'
H H 0.0000 0.0000 'International Tables Vol C Tables 4.2.6.8 and 6.1.1.4'
N N 0.0061 0.0033 'International Tables Vol C Tables 4.2.6.8 and 6.1.1.4'
O O 0.0106 0.0060 'International Tables Vol C Tables 4.2.6.8 and 6.1.1.4'

loop_
_geom_angle_atom_site_label_1
_geom_angle_atom_site_label_2
_geom_angle_atom_site_label_3
_geom_angle
O1 C2 C9 121.3(3)
O1 C2 C3 117.1(3)
C9 C2 C3 121.5(3)
O4 C3 C2 109.6(3)
O4 C3 C5 109.8(2)
C2 C3 C5 110.5(2)
O4 C3 H3 108.0
C2 C3 H3 109.7
C5 C3 H3 109.2
C3 O4 H4 111(2)
C6 C5 C15 123.3(3)
C6 C5 C3 121.9(3)
C15 C5 C3 114.7(3)
C5 C6 C7 125.0(3)
C5 C6 H6 118.1
C7 C6 H6 117.0
C8 C7 C6 123.7(3)
C8 C7 H7 118.3
C6 C7 H7 118.0
C7 C8 H8A 118.8
C7 C8 H8B 121.2
H8A C8 H8B 120.0
C14 C9 C10 118.1(3)
C14 C9 C2 122.8(3)
C10 C9 C2 119.1(3)
C11 C10 C9 121.6(3)
C11 C10 H10 119.4
C9 C10 H10 119.0
C10 C11 C12 119.2(4)
C10 C11 H11 119.9
C12 C11 H11 120.8
C13 C12 C11 120.4(4)
C13 C12 H12 121.0
C11 C12 H12 118.6
C12 C13 C14 120.1(4)
C12 C13 H13 119.4
C14 C13 H13 120.5
C13 C14 C9 120.6(3)
C13 C14 H14 120.8
C9 C14 H14 118.6
C16 C15 C20 118.8(3)
C16 C15 C5 120.1(3)
C20 C15 C5 121.1(3)
C17 C16 C15 120.4(3)
C17 C16 H16 120.5
C15 C16 H16 119.1
C18 C17 C16 118.8(3)
C18 C17 H17 120.6
C16 C17 H17 120.6
C17 C18 C19 122.9(3)
C17 C18 N21 118.0(3)
C19 C18 N21 119.1(3)
C18 C19 C20 118.3(3)
C18 C19 H19 120.3
C20 C19 H19 121.3
C19 C20 C15 120.7(3)
C19 C20 H20 119.8
C15 C20 H20 119.5
O23 N21 O22 123.9(3)
O23 N21 C18 117.9(3)
O22 N21 C18 118.2(3)

loop_
_geom_bond_atom_site_label_1
_geom_bond_atom_site_label_2
_geom_bond_distance
O1 C2 1.227(3)
C2 C9 1.470(4)
C2 C3 1.522(4)
C3 O4 1.416(3)
C3 C5 1.530(4)
C3 H3 0.9598
O4 H4 0.85(3)
C5 C6 1.327(4)
C5 C15 1.504(4)
C6 C7 1.456(4)
C6 H6 0.9600
C7 C8 1.334(4)
C7 H7 0.9600
C8 H8A 0.9600
C8 H8B 0.9599
C9 C14 1.392(4)
C9 C10 1.393(4)
C10 C11 1.377(4)
C10 H10 0.9600
C11 C12 1.383(5)
C11 H11 0.9600
C12 C13 1.377(5)
C12 H12 0.9599
C13 C14 1.381(4)
C13 H13 0.9600
C14 H14 0.9600
C15 C16 1.387(4)
C15 C20 1.390(4)
C16 C17 1.385(4)
C16 H16 0.9600
C17 C18 1.357(4)
C17 H17 0.9600
C18 C19 1.364(4)
C18 N21 1.478(3)
C19 C20 1.384(4)
C19 H19 0.9600
C20 H20 0.9601
N21 O23 1.223(3)
N21 O22 1.234(3)

loop_
_geom_hbond_atom_site_label_D
_geom_hbond_atom_site_label_H
_geom_hbond_atom_site_label_A
_geom_hbond_distance_DH
_geom_hbond_distance_HA
_geom_hbond_distance_DA
_geom_hbond_angle_DHA
O4 H4 O1 0.85(3) 2.09(3) 2.584(3) 116(3)

loop_
_geom_torsion_atom_site_label_1
_geom_torsion_atom_site_label_2
_geom_torsion_atom_site_label_3
_geom_torsion_atom_site_label_4
_geom_torsion
O1 C2 C3 O4 -13.9(4)
C9 C2 C3 O4 169.2(3)
O1 C2 C3 C5 107.2(3)
C9 C2 C3 C5 -69.7(3)
O4 C3 C5 C6 -118.2(3)
C2 C3 C5 C6 120.8(3)
O4 C3 C5 C15 63.0(3)
C2 C3 C5 C15 -58.1(3)
C15 C5 C6 C7 -1.0(5)
C3 C5 C6 C7 -179.8(3)
C5 C6 C7 C8 179.3(3)
O1 C2 C9 C14 169.2(3)
C3 C2 C9 C14 -14.0(4)
O1 C2 C9 C10 -9.9(4)
C3 C2 C9 C10 166.9(3)
C14 C9 C10 C11 0.0(4)
C2 C9 C10 C11 179.1(3)
C9 C10 C11 C12 -0.4(5)
C10 C11 C12 C13 0.5(5)
C11 C12 C13 C14 -0.3(5)
C12 C13 C14 C9 -0.1(5)
C10 C9 C14 C13 0.2(4)
C2 C9 C14 C13 -178.9(3)
C6 C5 C15 C16 -87.4(4)
C3 C5 C15 C16 91.5(3)
C6 C5 C15 C20 94.0(4)
C3 C5 C15 C20 -87.2(3)
C20 C15 C16 C17 -0.4(4)
C5 C15 C16 C17 -179.1(3)
C15 C16 C17 C18 -0.3(5)
C16 C17 C18 C19 0.9(5)
C16 C17 C18 N21 -178.3(3)
C17 C18 C19 C20 -0.8(5)
N21 C18 C19 C20 178.4(3)
C18 C19 C20 C15 0.1(4)
C16 C15 C20 C19 0.5(4)
C5 C15 C20 C19 179.2(3)
C17 C18 N21 O23 -177.9(3)
C19 C18 N21 O23 2.8(4)
C17 C18 N21 O22 3.6(4)
C19 C18 N21 O22 -175.7(3)
